data_2244211
loop_
_publ_author_name
'Banna, Md. Hasan Al'
'Ansary, Md. Rezaul Haque'
'Miyatake, Ryuta'
'Sheikh, Md. Chanmiya'
'Zangrando, Ennio'

_publ_section_title
;
 Crystal structure of ethyl 4-[(4-methylbenzyl)oxy]benzoate
;
_journal_coeditor_code WM5660
_journal_issue 10
_journal_name_full 'Acta Crystallographica Section E'
_journal_page_first 1077
_journal_page_last 1080
_journal_paper_doi 10.1107/S2056989022009380
_journal_volume 78
_journal_year 2022
_chemical_formula_iupac 'C17 H18 O3'
_chemical_formula_moiety 'C17 H18 O3'
_chemical_formula_sum 'C17 H18 O3'
_chemical_formula_weight 270.31
_chemical_name_systematic
;
Ethyl 4-[(4-methylbenzyl)oxy]benzoate
;
_space_group_crystal_system monoclinic
_space_group_IT_number 4
_space_group_name_Hall 'P 2yb'
_space_group_name_H-M_alt 'P 1 21 1'
_atom_sites_solution_hydrogens geom
_audit_creation_method SHELXL-2019/2
_cell_angle_alpha 90
_cell_angle_beta 95.360(7)
_cell_angle_gamma 90
_cell_formula_units_Z 6
_cell_length_a 16.1906(10)
_cell_length_b 7.5752(4)
_cell_length_c 17.7591(9)
_cell_measurement_reflns_used 13948
_cell_measurement_temperature 173(2)
_cell_measurement_theta_max 27.50
_cell_measurement_theta_min 2.31
_cell_volume 2168.6(2)
_computing_cell_refinement
;
CrystalStructure (Rigaku, 2018)
;
_computing_data_collection
;
CrystalStructure (Rigaku, 2018)
;
_computing_data_reduction
;
CrystalStructure (Rigaku, 2018)
;
_computing_molecular_graphics
;
DIAMOND (Brandenburg, 1999)
;
_computing_publication_material
;
WinGX (Farrugia, 2012)
;
_computing_structure_refinement
;
SHELXL (Sheldrick, 2015b)
;
_computing_structure_solution
;
SHELXT (Sheldrick, 2015a)
;
_diffrn_ambient_temperature 173(2)
_diffrn_detector_area_resol_mean 10.000
_diffrn_measured_fraction_theta_full 0.999
_diffrn_measured_fraction_theta_max 0.999
_diffrn_measurement_device_type 'Rigaku R-AXIS RAPID'
_diffrn_measurement_method \w
_diffrn_radiation_type MoK\a
_diffrn_radiation_wavelength 0.71075
_diffrn_reflns_av_R_equivalents 0.0424
_diffrn_reflns_av_unetI/netI 0.0538
_diffrn_reflns_limit_h_max 19
_diffrn_reflns_limit_h_min -19
_diffrn_reflns_limit_k_max 9
_diffrn_reflns_limit_k_min -9
_diffrn_reflns_limit_l_max 21
_diffrn_reflns_limit_l_min -21
_diffrn_reflns_number 16200
_diffrn_reflns_theta_full 25.028
_diffrn_reflns_theta_max 25.028
_diffrn_reflns_theta_min 2.522
_exptl_absorpt_coefficient_mu 0.084
_exptl_absorpt_correction_T_max 0.996
_exptl_absorpt_correction_T_min 0.533
_exptl_absorpt_correction_type multi-scan
_exptl_absorpt_process_details
;
(<i>ABSCOR</i>; Higashi, 1995)
;
_exptl_crystal_colour colorless
_exptl_crystal_density_diffrn 1.242
_exptl_crystal_description prism
_exptl_crystal_F_000 864
_exptl_crystal_size_max 0.300
_exptl_crystal_size_mid 0.200
_exptl_crystal_size_min 0.050
_refine_diff_density_max 0.160
_refine_diff_density_min -0.172
_refine_ls_abs_structure_details
;
 Refined as an inversion twin
;
_refine_ls_abs_structure_Flack 0.6(14)
_refine_ls_extinction_method none
_refine_ls_goodness_of_fit_ref 0.971
_refine_ls_hydrogen_treatment constr
_refine_ls_matrix_type full
_refine_ls_number_parameters 560
_refine_ls_number_reflns 7609
_refine_ls_number_restraints 5
_refine_ls_restrained_S_all 0.970
_refine_ls_R_factor_all 0.0804
_refine_ls_R_factor_gt 0.0506
_refine_ls_shift/su_max 0.001
_refine_ls_shift/su_mean 0.000
_refine_ls_structure_factor_coef Fsqd
_refine_ls_weighting_details 'w=1/[\s^2^(Fo^2^)+(0.0667P)^2^] where P=(Fo^2^+2Fc^2^)/3'
_refine_ls_weighting_scheme calc
_refine_ls_wR_factor_gt 0.1118
_refine_ls_wR_factor_ref 0.1254
_reflns_number_gt 5301
_reflns_number_total 7609
_reflns_threshold_expression 'I > 2\s(I)'
_cod_data_source_file wm5660sup1.cif
_cod_data_source_block I
_cod_original_sg_symbol_H-M 'P 21'
_cod_database_code 2244211
_shelx_space_group_comment
;
The symmetry employed for this shelxl refinement is uniquely defined
by the following loop, which should always be used as a source of
symmetry information in preference to the above space-group names.
They are only intended as comments.
;
_shelx_estimated_absorpt_t_min 0.975
_shelx_estimated_absorpt_t_max 0.996

loop_
_space_group_symop_operation_xyz
'x, y, z'
'-x, y+1/2, -z'

loop_
_atom_site_type_symbol
_atom_site_label
_atom_site_fract_x
_atom_site_fract_y
_atom_site_fract_z
_atom_site_U_iso_or_equiv
_atom_site_adp_type
_atom_site_calc_flag
_atom_site_occupancy
_atom_site_disorder_assembly
_atom_site_disorder_group
O O1 0.10822(15) 0.3014(4) 0.12187(14) 0.0520(7) Uani d 1 . .
O O2 0.19050(18) 0.4249(6) 0.47508(17) 0.0864(12) Uani d 1 . .
O O3 0.06054(17) 0.3271(5) 0.47163(14) 0.0648(8) Uani d 1 . .
O O4 0.24935(14) 0.7272(4) 1.05090(15) 0.0496(7) Uani d 1 . .
O O5 0.14434(17) 0.5821(4) 0.70340(16) 0.0648(8) Uani d 1 . .
O O6 0.26005(16) 0.7442(4) 0.69644(15) 0.0625(8) Uani d 1 . .
O O7 0.40986(15) 0.2922(3) 1.18050(15) 0.0510(7) Uani d 1 . .
O O8 0.44677(16) 0.0780(4) 0.83691(16) 0.0599(8) Uani d 1 . .
C C1 0.0495(2) 0.2152(5) -0.0013(2) 0.0443(9) Uani d 1 . .
C C2 -0.0147(2) 0.2495(5) -0.0573(2) 0.0489(10) Uani d 1 . .
H H2 -0.066049 0.293542 -0.043362 0.059 Uiso calc 1 . .
C C3 -0.0046(2) 0.2202(6) -0.1331(2) 0.0543(11) Uani d 1 . .
H H3 -0.049429 0.242504 -0.170299 0.065 Uiso calc 1 . .
C C4 0.0702(2) 0.1589(6) -0.1552(2) 0.0497(10) Uani d 1 . .
C C5 0.1338(2) 0.1273(6) -0.0996(2) 0.0527(10) Uani d 1 . .
H H5 0.185817 0.087533 -0.113626 0.063 Uiso calc 1 . .
C C6 0.1236(2) 0.1522(6) -0.0237(2) 0.0510(10) Uani d 1 . .
H H6 0.167989 0.125624 0.013392 0.061 Uiso calc 1 . .
C C7 0.0823(3) 0.1340(7) -0.2379(2) 0.0659(13) Uani d 1 . .
H H7A 0.029618 0.098181 -0.265425 0.079 Uiso calc 1 . .
H H7B 0.124086 0.042428 -0.243164 0.079 Uiso calc 1 . .
H H7C 0.100868 0.245290 -0.258874 0.079 Uiso calc 1 . .
C C8 0.0345(2) 0.2349(6) 0.0806(2) 0.0482(10) Uani d 1 . .
H H8A -0.012131 0.317425 0.085443 0.058 Uiso calc 1 . .
H H8B 0.019711 0.119154 0.101448 0.058 Uiso calc 1 . .
C C9 0.1080(2) 0.3143(6) 0.1992(2) 0.0461(9) Uani d 1 . .
C C10 0.1767(2) 0.3941(6) 0.2365(2) 0.0558(11) Uani d 1 . .
H H10 0.219776 0.438259 0.208893 0.067 Uiso calc 1 . .
C C11 0.1824(2) 0.4095(6) 0.3143(2) 0.0578(11) Uani d 1 . .
H H11 0.229986 0.463783 0.339851 0.069 Uiso calc 1 . .
C C12 0.1200(2) 0.3471(6) 0.3559(2) 0.0498(10) Uani d 1 . .
C C13 0.0515(2) 0.2667(5) 0.3178(2) 0.0497(10) Uani d 1 . .
H H13 0.008507 0.222475 0.345492 0.060 Uiso calc 1 . .
C C14 0.0448(2) 0.2498(5) 0.2392(2) 0.0487(10) Uani d 1 . .
H H14 -0.002383 0.194827 0.213432 0.058 Uiso calc 1 . .
C C15 0.1293(2) 0.3687(7) 0.4396(2) 0.0584(12) Uani d 1 . .
C C16 0.0629(3) 0.3580(9) 0.5529(2) 0.0770(15) Uani d 1 . .
H H16A 0.079550 0.481406 0.564682 0.092 Uiso calc 1 . .
H H16B 0.103932 0.278330 0.580244 0.092 Uiso calc 1 . .
C C17 -0.0198(3) 0.3242(9) 0.5765(3) 0.0857(16) Uani d 1 . .
H H17A -0.059461 0.407351 0.551013 0.103 Uiso calc 1 . .
H H17B -0.018733 0.339427 0.631386 0.103 Uiso calc 1 . .
H H17C -0.036552 0.203129 0.562945 0.103 Uiso calc 1 . .
C C18 0.3073(2) 0.8300(5) 1.1705(2) 0.0478(10) Uani d 1 . .
C C19 0.3626(2) 0.7371(6) 1.2195(2) 0.0524(10) Uani d 1 . .
H H19 0.406274 0.672221 1.200302 0.063 Uiso calc 1 . .
C C20 0.3545(2) 0.7383(6) 1.2969(2) 0.0583(11) Uani d 1 . .
H H20 0.393475 0.675592 1.330204 0.070 Uiso calc 1 . .
C C21 0.2907(3) 0.8295(6) 1.3260(2) 0.0594(11) Uani d 1 . .
C C22 0.2347(3) 0.9185(6) 1.2765(3) 0.0628(12) Uani d 1 . .
H H22 0.189626 0.979302 1.295321 0.075 Uiso calc 1 . .
C C23 0.2433(2) 0.9204(6) 1.1995(2) 0.0572(11) Uani d 1 . .
H H23 0.204792 0.984611 1.166346 0.069 Uiso calc 1 . .
C C24 0.2827(3) 0.8334(8) 1.4110(2) 0.0822(16) Uani d 1 . .
H H24A 0.336608 0.806262 1.438416 0.099 Uiso calc 1 . .
H H24B 0.241827 0.745422 1.423610 0.099 Uiso calc 1 . .
H H24C 0.264674 0.951011 1.425594 0.099 Uiso calc 1 . .
C C25 0.3159(2) 0.8310(6) 1.0874(2) 0.0523(10) Uani d 1 . .
H H25A 0.312822 0.953494 1.067897 0.063 Uiso calc 1 . .
H H25B 0.370048 0.780204 1.077218 0.063 Uiso calc 1 . .
C C26 0.2446(2) 0.7150(5) 0.9736(2) 0.0432(9) Uani d 1 . .
C C27 0.1790(2) 0.6128(5) 0.9411(2) 0.0470(10) Uani d 1 . .
H H27 0.142358 0.556082 0.972200 0.056 Uiso calc 1 . .
C C28 0.1676(2) 0.5945(5) 0.8635(2) 0.0489(10) Uani d 1 . .
H H28 0.122810 0.525418 0.841335 0.059 Uiso calc 1 . .
C C29 0.2212(2) 0.6763(5) 0.8173(2) 0.0457(9) Uani d 1 . .
C C30 0.2876(2) 0.7729(5) 0.8507(2) 0.0476(10) Uani d 1 . .
H H30 0.325151 0.826994 0.819724 0.057 Uiso calc 1 . .
C C31 0.3002(2) 0.7918(5) 0.9286(2) 0.0476(10) Uani d 1 . .
H H31 0.346440 0.856677 0.950938 0.057 Uiso calc 1 . .
C C32 0.2039(2) 0.6608(6) 0.7346(2) 0.0517(10) Uani d 1 . .
C C33 0.2436(3) 0.7472(8) 0.6140(2) 0.0743(15) Uani d 1 . .
H H33A 0.220428 0.632046 0.596184 0.089 Uiso calc 1 . .
H H33B 0.296151 0.766405 0.590866 0.089 Uiso calc 1 . .
C C34 0.1840(3) 0.8902(10) 0.5902(3) 0.0973(19) Uani d 1 . .
H H34A 0.174983 0.892892 0.534905 0.117 Uiso calc 1 . .
H H34B 0.206633 1.003831 0.608704 0.117 Uiso calc 1 . .
H H34C 0.131214 0.868111 0.611367 0.117 Uiso calc 1 . .
C C35 0.4655(2) 0.2889(5) 1.3101(2) 0.0491(10) Uani d 1 . .
C C36 0.5264(2) 0.3902(6) 1.3491(2) 0.0564(11) Uani d 1 . .
H H36 0.574469 0.421203 1.325178 0.068 Uiso calc 1 . .
C C37 0.5190(3) 0.4475(6) 1.4222(3) 0.0598(11) Uani d 1 . .
H H37 0.562457 0.514344 1.448032 0.072 Uiso calc 1 . .
C C38 0.4486(3) 0.4081(6) 1.4581(2) 0.0572(11) Uani d 1 . .
C C39 0.3864(3) 0.3103(6) 1.4183(2) 0.0602(11) Uani d 1 . .
H H39 0.337265 0.283573 1.441409 0.072 Uiso calc 1 . .
C C40 0.3948(2) 0.2508(6) 1.3455(2) 0.0579(11) Uani d 1 . .
H H40 0.351576 0.183268 1.319594 0.070 Uiso calc 1 . .
C C41 0.4391(3) 0.4632(7) 1.5379(2) 0.0780(14) Uani d 1 . .
H H41A 0.380484 0.456245 1.547340 0.094 Uiso calc 1 . .
H H41B 0.458706 0.584850 1.545643 0.094 Uiso calc 1 . .
H H41C 0.471799 0.384621 1.572923 0.094 Uiso calc 1 . .
C C42 0.4754(2) 0.2209(6) 1.2318(2) 0.0536(10) Uani d 1 . .
H H42A 0.529913 0.257174 1.216028 0.064 Uiso calc 1 . .
H H42B 0.472692 0.090338 1.231359 0.064 Uiso calc 1 . .
C C43 0.4135(2) 0.2591(5) 1.1059(2) 0.0462(10) Uani d 1 . .
C C44 0.3508(2) 0.3376(5) 1.0580(2) 0.0493(10) Uani d 1 . .
H H44 0.308706 0.404410 1.078743 0.059 Uiso calc 1 . .
C C45 0.3497(2) 0.3187(5) 0.9804(2) 0.0531(10) Uani d 1 . .
H H45 0.307418 0.374312 0.948115 0.064 Uiso calc 1 . .
C C46 0.4106(2) 0.2179(5) 0.9493(2) 0.0476(10) Uani d 1 . .
C C47 0.4712(2) 0.1361(5) 0.9978(2) 0.0482(10) Uani d 1 . .
H H47 0.511533 0.064016 0.977267 0.058 Uiso calc 1 . .
C C48 0.4739(2) 0.1577(5) 1.0761(2) 0.0464(9) Uani d 1 . .
H H48 0.516601 0.103709 1.108483 0.056 Uiso calc 1 . .
C C49 0.4124(2) 0.1963(6) 0.8672(3) 0.0584(11) Uani d 1 . .
O O9 0.3807(3) 0.3384(6) 0.8254(2) 0.0544(16) Uani d 0.735(9) A 1
C C50 0.3807(5) 0.3379(13) 0.7433(6) 0.064(2) Uani d 0.735(9) A 1
H H50A 0.432423 0.282505 0.729022 0.077 Uiso calc 0.735(9) A 1
H H50B 0.378868 0.460869 0.724260 0.077 Uiso calc 0.735(9) A 1
C C51 0.3068(4) 0.2372(9) 0.7079(4) 0.067(2) Uani d 0.735(9) A 1
H H51A 0.307393 0.237694 0.652755 0.101 Uiso calc 0.735(9) A 1
H H51B 0.309176 0.115223 0.726315 0.101 Uiso calc 0.735(9) A 1
H H51C 0.255724 0.293246 0.721562 0.101 Uiso calc 0.735(9) A 1
O O9B 0.3346(8) 0.2613(17) 0.8386(6) 0.056(4) Uiso d 0.265(9) A 2
C C50B 0.3182(13) 0.228(3) 0.7576(11) 0.078(6) Uiso d 0.265(9) A 2
H H50C 0.260686 0.263008 0.740216 0.093 Uiso calc 0.265(9) A 2
H H50D 0.324382 0.100218 0.747293 0.093 Uiso calc 0.265(9) A 2
C C51B 0.377(2) 0.330(5) 0.7170(19) 0.081(12) Uiso d 0.265(9) A 2
H H51D 0.366615 0.307989 0.662536 0.122 Uiso calc 0.265(9) A 2
H H51E 0.370481 0.455896 0.727113 0.122 Uiso calc 0.265(9) A 2
H H51F 0.433994 0.293573 0.734169 0.122 Uiso calc 0.265(9) A 2

loop_
_atom_site_aniso_label
_atom_site_aniso_U_11
_atom_site_aniso_U_22
_atom_site_aniso_U_33
_atom_site_aniso_U_12
_atom_site_aniso_U_13
_atom_site_aniso_U_23
O1 0.0389(14) 0.0603(19) 0.0572(17) -0.0066(13) 0.0069(11) -0.0051(15)
O2 0.0544(19) 0.136(4) 0.069(2) -0.016(2) 0.0050(15) -0.028(2)
O3 0.0547(17) 0.085(2) 0.0546(17) -0.0051(17) 0.0072(13) -0.0107(17)
O4 0.0407(14) 0.0462(16) 0.0617(18) -0.0072(13) 0.0043(12) 0.0012(14)
O5 0.0518(17) 0.072(2) 0.0698(19) -0.0104(17) 0.0028(14) -0.0147(17)
O6 0.0508(16) 0.079(2) 0.0583(18) -0.0110(16) 0.0111(13) -0.0097(16)
O7 0.0411(14) 0.0503(17) 0.0619(18) 0.0051(13) 0.0060(12) 0.0001(15)
O8 0.0538(16) 0.0573(19) 0.0695(19) 0.0051(15) 0.0096(13) -0.0054(16)
C1 0.039(2) 0.036(2) 0.058(2) -0.0038(18) 0.0085(17) -0.0015(19)
C2 0.040(2) 0.045(2) 0.063(3) -0.0003(18) 0.0106(18) 0.002(2)
C3 0.046(2) 0.056(3) 0.060(3) -0.007(2) -0.0004(18) 0.007(2)
C4 0.051(2) 0.043(2) 0.056(2) -0.0052(19) 0.0115(19) 0.002(2)
C5 0.042(2) 0.052(3) 0.066(3) 0.0035(19) 0.0130(19) -0.002(2)
C6 0.041(2) 0.052(2) 0.061(3) 0.0001(19) 0.0054(18) 0.003(2)
C7 0.078(3) 0.063(3) 0.058(3) -0.016(3) 0.014(2) -0.004(2)
C8 0.040(2) 0.050(2) 0.055(2) -0.0056(19) 0.0085(17) -0.002(2)
C9 0.040(2) 0.047(2) 0.052(2) 0.0026(19) 0.0081(16) -0.004(2)
C10 0.044(2) 0.060(3) 0.066(3) -0.008(2) 0.0137(19) -0.008(2)
C11 0.044(2) 0.059(3) 0.071(3) -0.009(2) 0.0030(19) -0.012(2)
C12 0.041(2) 0.052(3) 0.056(2) 0.003(2) 0.0038(17) -0.006(2)
C13 0.040(2) 0.050(3) 0.059(3) -0.0032(19) 0.0079(17) -0.003(2)
C14 0.037(2) 0.052(3) 0.056(3) -0.0034(19) 0.0025(17) -0.008(2)
C15 0.045(2) 0.069(3) 0.061(3) 0.003(2) 0.003(2) -0.012(2)
C16 0.072(3) 0.112(4) 0.048(3) 0.004(3) 0.005(2) -0.010(3)
C17 0.086(4) 0.111(5) 0.061(3) -0.012(3) 0.012(2) -0.002(3)
C18 0.041(2) 0.039(2) 0.063(3) -0.0033(19) 0.0035(18) 0.001(2)
C19 0.042(2) 0.049(3) 0.066(3) 0.004(2) 0.0088(18) 0.000(2)
C20 0.049(2) 0.058(3) 0.067(3) 0.000(2) -0.0007(19) 0.011(2)
C21 0.063(3) 0.053(3) 0.063(3) -0.011(2) 0.011(2) -0.001(2)
C22 0.055(3) 0.058(3) 0.077(3) 0.008(2) 0.014(2) -0.009(3)
C23 0.051(2) 0.053(3) 0.067(3) 0.006(2) 0.001(2) -0.004(2)
C24 0.093(4) 0.088(4) 0.067(3) -0.011(3) 0.019(3) -0.003(3)
C25 0.040(2) 0.055(3) 0.062(3) -0.007(2) 0.0046(17) -0.007(2)
C26 0.0363(19) 0.038(2) 0.056(2) 0.0034(18) 0.0050(16) -0.0020(19)
C27 0.033(2) 0.040(2) 0.069(3) 0.0010(17) 0.0104(18) 0.000(2)
C28 0.0320(19) 0.041(2) 0.073(3) 0.0008(18) 0.0020(18) -0.005(2)
C29 0.0339(19) 0.043(2) 0.060(3) 0.0045(17) 0.0030(17) -0.005(2)
C30 0.039(2) 0.043(2) 0.062(3) -0.0006(18) 0.0115(17) -0.003(2)
C31 0.036(2) 0.044(2) 0.062(3) -0.0045(17) 0.0033(17) -0.004(2)
C32 0.039(2) 0.051(3) 0.065(3) 0.000(2) 0.0068(19) -0.013(2)
C33 0.064(3) 0.105(4) 0.056(3) -0.018(3) 0.018(2) -0.022(3)
C34 0.084(4) 0.141(6) 0.067(3) 0.000(4) 0.006(3) 0.009(4)
C35 0.041(2) 0.043(2) 0.064(3) 0.0045(18) 0.0064(18) 0.006(2)
C36 0.043(2) 0.050(3) 0.076(3) -0.003(2) 0.006(2) 0.007(2)
C37 0.051(2) 0.050(3) 0.077(3) -0.007(2) -0.003(2) 0.000(2)
C38 0.060(3) 0.048(3) 0.063(3) 0.000(2) 0.001(2) 0.000(2)
C39 0.050(2) 0.063(3) 0.070(3) -0.005(2) 0.018(2) 0.000(2)
C40 0.042(2) 0.057(3) 0.075(3) -0.009(2) 0.0052(19) -0.001(2)
C41 0.093(4) 0.068(3) 0.073(3) 0.001(3) 0.009(3) -0.008(3)
C42 0.039(2) 0.057(3) 0.065(3) 0.004(2) 0.0051(18) 0.006(2)
C43 0.0341(19) 0.040(2) 0.066(3) -0.0026(18) 0.0103(17) -0.003(2)
C44 0.036(2) 0.042(2) 0.070(3) 0.0046(18) 0.0045(18) -0.005(2)
C45 0.040(2) 0.042(2) 0.075(3) 0.0058(19) -0.0065(18) -0.006(2)
C46 0.039(2) 0.041(2) 0.061(3) -0.0001(19) -0.0004(17) -0.006(2)
C47 0.037(2) 0.036(2) 0.073(3) 0.0008(18) 0.0074(18) -0.002(2)
C48 0.0339(19) 0.042(2) 0.063(3) -0.0001(18) 0.0018(17) 0.003(2)
C49 0.049(2) 0.052(3) 0.072(3) 0.009(2) -0.005(2) -0.011(2)
O9 0.061(3) 0.046(3) 0.056(3) 0.008(2) 0.0020(18) 0.001(2)
C50 0.058(4) 0.062(5) 0.074(7) -0.006(3) 0.012(4) -0.005(5)
C51 0.052(4) 0.064(4) 0.084(6) -0.003(3) -0.002(3) 0.000(4)

loop_
_atom_type_symbol
_atom_type_description
_atom_type_scat_dispersion_real
_atom_type_scat_dispersion_imag
_atom_type_scat_source
C C 0.0033 0.0016 'International Tables Vol C Tables 4.2.6.8 and 6.1.1.4'
H H 0.0000 0.0000 'International Tables Vol C Tables 4.2.6.8 and 6.1.1.4'
O O 0.0106 0.0060 'International Tables Vol C Tables 4.2.6.8 and 6.1.1.4'

loop_
_geom_angle_atom_site_label_1
_geom_angle_atom_site_label_2
_geom_angle_atom_site_label_3
_geom_angle_site_symmetry_1
_geom_angle_site_symmetry_3
_geom_angle
_geom_angle_publ_flag
C9 O1 C8 . . 117.1(3) ?
C15 O3 C16 . . 115.9(3) ?
C26 O4 C25 . . 117.3(3) ?
C32 O6 C33 . . 116.3(3) ?
C43 O7 C42 . . 117.0(3) ?
C6 C1 C2 . . 117.9(4) ?
C6 C1 C8 . . 122.3(3) ?
C2 C1 C8 . . 119.6(3) ?
C3 C2 C1 . . 120.9(3) ?
C3 C2 H2 . . 119.5 ?
C1 C2 H2 . . 119.5 ?
C4 C3 C2 . . 120.8(4) ?
C4 C3 H3 . . 119.6 ?
C2 C3 H3 . . 119.6 ?
C5 C4 C3 . . 117.9(4) ?
C5 C4 C7 . . 121.3(4) ?
C3 C4 C7 . . 120.8(4) ?
C4 C5 C6 . . 121.6(4) ?
C4 C5 H5 . . 119.2 ?
C6 C5 H5 . . 119.2 ?
C1 C6 C5 . . 120.7(4) ?
C1 C6 H6 . . 119.6 ?
C5 C6 H6 . . 119.6 ?
C4 C7 H7A . . 109.5 ?
C4 C7 H7B . . 109.5 ?
H7A C7 H7B . . 109.5 ?
C4 C7 H7C . . 109.5 ?
H7A C7 H7C . . 109.5 ?
H7B C7 H7C . . 109.5 ?
O1 C8 C1 . . 109.1(3) ?
O1 C8 H8A . . 109.9 ?
C1 C8 H8A . . 109.9 ?
O1 C8 H8B . . 109.9 ?
C1 C8 H8B . . 109.9 ?
H8A C8 H8B . . 108.3 ?
O1 C9 C10 . . 115.7(3) ?
O1 C9 C14 . . 123.8(3) ?
C10 C9 C14 . . 120.5(4) ?
C9 C10 C11 . . 119.6(4) ?
C9 C10 H10 . . 120.2 ?
C11 C10 H10 . . 120.2 ?
C10 C11 C12 . . 121.3(4) ?
C10 C11 H11 . . 119.3 ?
C12 C11 H11 . . 119.3 ?
C13 C12 C11 . . 118.6(4) ?
C13 C12 C15 . . 122.5(4) ?
C11 C12 C15 . . 118.9(4) ?
C12 C13 C14 . . 120.8(4) ?
C12 C13 H13 . . 119.6 ?
C14 C13 H13 . . 119.6 ?
C9 C14 C13 . . 119.2(3) ?
C9 C14 H14 . . 120.4 ?
C13 C14 H14 . . 120.4 ?
O2 C15 O3 . . 122.7(4) ?
O2 C15 C12 . . 124.3(4) ?
O3 C15 C12 . . 112.9(3) ?
O3 C16 C17 . . 108.4(4) ?
O3 C16 H16A . . 110.0 ?
C17 C16 H16A . . 110.0 ?
O3 C16 H16B . . 110.0 ?
C17 C16 H16B . . 110.0 ?
H16A C16 H16B . . 108.4 ?
C16 C17 H17A . . 109.5 ?
C16 C17 H17B . . 109.5 ?
H17A C17 H17B . . 109.5 ?
C16 C17 H17C . . 109.5 ?
H17A C17 H17C . . 109.5 ?
H17B C17 H17C . . 109.5 ?
C23 C18 C19 . . 118.9(4) ?
C23 C18 C25 . . 120.5(4) ?
C19 C18 C25 . . 120.6(3) ?
C18 C19 C20 . . 120.2(4) ?
C18 C19 H19 . . 119.9 ?
C20 C19 H19 . . 119.9 ?
C21 C20 C19 . . 120.9(4) ?
C21 C20 H20 . . 119.5 ?
C19 C20 H20 . . 119.5 ?
C22 C21 C20 . . 118.4(4) ?
C22 C21 C24 . . 120.7(4) ?
C20 C21 C24 . . 120.9(4) ?
C21 C22 C23 . . 120.9(4) ?
C21 C22 H22 . . 119.5 ?
C23 C22 H22 . . 119.5 ?
C18 C23 C22 . . 120.7(4) ?
C18 C23 H23 . . 119.7 ?
C22 C23 H23 . . 119.7 ?
C21 C24 H24A . . 109.5 ?
C21 C24 H24B . . 109.5 ?
H24A C24 H24B . . 109.5 ?
C21 C24 H24C . . 109.5 ?
H24A C24 H24C . . 109.5 ?
H24B C24 H24C . . 109.5 ?
O4 C25 C18 . . 107.9(3) ?
O4 C25 H25A . . 110.1 ?
C18 C25 H25A . . 110.1 ?
O4 C25 H25B . . 110.1 ?
C18 C25 H25B . . 110.1 ?
H25A C25 H25B . . 108.4 ?
O4 C26 C31 . . 124.7(3) ?
O4 C26 C27 . . 114.9(3) ?
C31 C26 C27 . . 120.3(4) ?
C28 C27 C26 . . 119.6(3) ?
C28 C27 H27 . . 120.2 ?
C26 C27 H27 . . 120.2 ?
C27 C28 C29 . . 120.7(4) ?
C27 C28 H28 . . 119.6 ?
C29 C28 H28 . . 119.6 ?
C30 C29 C28 . . 118.9(4) ?
C30 C29 C32 . . 122.4(3) ?
C28 C29 C32 . . 118.7(3) ?
C31 C30 C29 . . 121.1(3) ?
C31 C30 H30 . . 119.4 ?
C29 C30 H30 . . 119.4 ?
C26 C31 C30 . . 119.2(4) ?
C26 C31 H31 . . 120.4 ?
C30 C31 H31 . . 120.4 ?
O5 C32 O6 . . 123.0(4) ?
O5 C32 C29 . . 124.0(4) ?
O6 C32 C29 . . 113.0(3) ?
O6 C33 C34 . . 110.4(4) ?
O6 C33 H33A . . 109.6 ?
C34 C33 H33A . . 109.6 ?
O6 C33 H33B . . 109.6 ?
C34 C33 H33B . . 109.6 ?
H33A C33 H33B . . 108.1 ?
C33 C34 H34A . . 109.5 ?
C33 C34 H34B . . 109.5 ?
H34A C34 H34B . . 109.5 ?
C33 C34 H34C . . 109.5 ?
H34A C34 H34C . . 109.5 ?
H34B C34 H34C . . 109.5 ?
C36 C35 C40 . . 118.0(4) ?
C36 C35 C42 . . 121.3(3) ?
C40 C35 C42 . . 120.7(4) ?
C35 C36 C37 . . 121.5(4) ?
C35 C36 H36 . . 119.2 ?
C37 C36 H36 . . 119.2 ?
C36 C37 C38 . . 120.7(4) ?
C36 C37 H37 . . 119.7 ?
C38 C37 H37 . . 119.7 ?
C37 C38 C39 . . 118.0(4) ?
C37 C38 C41 . . 122.4(4) ?
C39 C38 C41 . . 119.6(4) ?
C40 C39 C38 . . 121.1(4) ?
C40 C39 H39 . . 119.4 ?
C38 C39 H39 . . 119.4 ?
C35 C40 C39 . . 120.8(4) ?
C35 C40 H40 . . 119.6 ?
C39 C40 H40 . . 119.6 ?
C38 C41 H41A . . 109.5 ?
C38 C41 H41B . . 109.5 ?
H41A C41 H41B . . 109.5 ?
C38 C41 H41C . . 109.5 ?
H41A C41 H41C . . 109.5 ?
H41B C41 H41C . . 109.5 ?
O7 C42 C35 . . 108.7(3) ?
O7 C42 H42A . . 109.9 ?
C35 C42 H42A . . 109.9 ?
O7 C42 H42B . . 109.9 ?
C35 C42 H42B . . 109.9 ?
H42A C42 H42B . . 108.3 ?
O7 C43 C48 . . 124.9(4) ?
O7 C43 C44 . . 114.9(3) ?
C48 C43 C44 . . 120.2(4) ?
C45 C44 C43 . . 120.2(4) ?
C45 C44 H44 . . 119.9 ?
C43 C44 H44 . . 119.9 ?
C44 C45 C46 . . 120.4(4) ?
C44 C45 H45 . . 119.8 ?
C46 C45 H45 . . 119.8 ?
C47 C46 C45 . . 118.7(4) ?
C47 C46 C49 . . 119.1(4) ?
C45 C46 C49 . . 122.2(4) ?
C46 C47 C48 . . 121.3(3) ?
C46 C47 H47 . . 119.3 ?
C48 C47 H47 . . 119.3 ?
C43 C48 C47 . . 119.1(4) ?
C43 C48 H48 . . 120.4 ?
C47 C48 H48 . . 120.4 ?
O8 C49 O9 . . 120.3(4) ?
O8 C49 O9B . . 122.3(6) ?
O8 C49 C46 . . 125.2(4) ?
O9 C49 C46 . . 113.9(4) ?
O9B C49 C46 . . 102.7(5) ?
C49 O9 C50 . . 120.1(5) ?
O9 C50 C51 . . 110.1(7) ?
O9 C50 H50A . . 109.6 ?
C51 C50 H50A . . 109.6 ?
O9 C50 H50B . . 109.6 ?
C51 C50 H50B . . 109.6 ?
H50A C50 H50B . . 108.2 ?
C50 C51 H51A . . 109.5 ?
C50 C51 H51B . . 109.5 ?
H51A C51 H51B . . 109.5 ?
C50 C51 H51C . . 109.5 ?
H51A C51 H51C . . 109.5 ?
H51B C51 H51C . . 109.5 ?
C49 O9B C50B . . 111.7(11) ?
O9B C50B C51B . . 109(2) ?
O9B C50B H50C . . 109.9 ?
C51B C50B H50C . . 109.9 ?
O9B C50B H50D . . 109.9 ?
C51B C50B H50D . . 109.9 ?
H50C C50B H50D . . 108.3 ?
C50B C51B H51D . . 109.5 ?
C50B C51B H51E . . 109.5 ?
H51D C51B H51E . . 109.5 ?
C50B C51B H51F . . 109.5 ?
H51D C51B H51F . . 109.5 ?
H51E C51B H51F . . 109.5 ?

loop_
_geom_bond_atom_site_label_1
_geom_bond_atom_site_label_2
_geom_bond_site_symmetry_2
_geom_bond_distance
_geom_bond_publ_flag
O1 C9 . 1.377(4) ?
O1 C8 . 1.432(4) ?
O2 C15 . 1.201(5) ?
O3 C15 . 1.335(5) ?
O3 C16 . 1.459(4) ?
O4 C26 . 1.371(4) ?
O4 C25 . 1.438(4) ?
O5 C32 . 1.222(4) ?
O6 C32 . 1.341(5) ?
O6 C33 . 1.463(5) ?
O7 C43 . 1.355(4) ?
O7 C42 . 1.438(4) ?
O8 C49 . 1.207(5) ?
C1 C6 . 1.383(5) ?
C1 C2 . 1.393(5) ?
C1 C8 . 1.505(5) ?
C2 C3 . 1.390(5) ?
C2 H2 . 0.9500 ?
C3 C4 . 1.387(5) ?
C3 H3 . 0.9500 ?
C4 C5 . 1.379(5) ?
C4 C7 . 1.512(5) ?
C5 C6 . 1.386(5) ?
C5 H5 . 0.9500 ?
C6 H6 . 0.9500 ?
C7 H7A . 0.9800 ?
C7 H7B . 0.9800 ?
C7 H7C . 0.9800 ?
C8 H8A . 0.9900 ?
C8 H8B . 0.9900 ?
C9 C10 . 1.380(5) ?
C9 C14 . 1.388(5) ?
C10 C11 . 1.380(5) ?
C10 H10 . 0.9500 ?
C11 C12 . 1.389(5) ?
C11 H11 . 0.9500 ?
C12 C13 . 1.386(5) ?
C12 C15 . 1.488(5) ?
C13 C14 . 1.395(5) ?
C13 H13 . 0.9500 ?
C14 H14 . 0.9500 ?
C16 C17 . 1.463(6) ?
C16 H16A . 0.9900 ?
C16 H16B . 0.9900 ?
C17 H17A . 0.9800 ?
C17 H17B . 0.9800 ?
C17 H17C . 0.9800 ?
C18 C23 . 1.381(5) ?
C18 C19 . 1.382(5) ?
C18 C25 . 1.495(5) ?
C19 C20 . 1.394(5) ?
C19 H19 . 0.9500 ?
C20 C21 . 1.383(6) ?
C20 H20 . 0.9500 ?
C21 C22 . 1.379(6) ?
C21 C24 . 1.527(5) ?
C22 C23 . 1.388(5) ?
C22 H22 . 0.9500 ?
C23 H23 . 0.9500 ?
C24 H24A . 0.9800 ?
C24 H24B . 0.9800 ?
C24 H24C . 0.9800 ?
C25 H25A . 0.9900 ?
C25 H25B . 0.9900 ?
C26 C31 . 1.387(5) ?
C26 C27 . 1.395(5) ?
C27 C28 . 1.380(5) ?
C27 H27 . 0.9500 ?
C28 C29 . 1.393(5) ?
C28 H28 . 0.9500 ?
C29 C30 . 1.387(5) ?
C29 C32 . 1.475(5) ?
C30 C31 . 1.387(5) ?
C30 H30 . 0.9500 ?
C31 H31 . 0.9500 ?
C33 C34 . 1.485(8) ?
C33 H33A . 0.9900 ?
C33 H33B . 0.9900 ?
C34 H34A . 0.9800 ?
C34 H34B . 0.9800 ?
C34 H34C . 0.9800 ?
C35 C36 . 1.384(5) ?
C35 C40 . 1.387(5) ?
C35 C42 . 1.505(5) ?
C36 C37 . 1.384(6) ?
C36 H36 . 0.9500 ?
C37 C38 . 1.389(6) ?
C37 H37 . 0.9500 ?
C38 C39 . 1.389(6) ?
C38 C41 . 1.500(6) ?
C39 C40 . 1.388(6) ?
C39 H39 . 0.9500 ?
C40 H40 . 0.9500 ?
C41 H41A . 0.9800 ?
C41 H41B . 0.9800 ?
C41 H41C . 0.9800 ?
C42 H42A . 0.9900 ?
C42 H42B . 0.9900 ?
C43 C48 . 1.387(5) ?
C43 C44 . 1.395(5) ?
C44 C45 . 1.384(5) ?
C44 H44 . 0.9500 ?
C45 C46 . 1.401(5) ?
C45 H45 . 0.9500 ?
C46 C47 . 1.389(5) ?
C46 C49 . 1.471(6) ?
C47 C48 . 1.397(5) ?
C47 H47 . 0.9500 ?
C48 H48 . 0.9500 ?
C49 O9 . 1.379(6) ?
C49 O9B . 1.403(12) ?
O9 C50 . 1.458(11) ?
C50 C51 . 1.507(10) ?
C50 H50A . 0.9900 ?
C50 H50B . 0.9900 ?
C51 H51A . 0.9800 ?
C51 H51B . 0.9800 ?
C51 H51C . 0.9800 ?
O9B C50B . 1.459(19) ?
C50B C51B . 1.47(2) ?
C50B H50C . 0.9900 ?
C50B H50D . 0.9900 ?
C51B H51D . 0.9800 ?
C51B H51E . 0.9800 ?
C51B H51F . 0.9800 ?

loop_
_geom_hbond_atom_site_label_D
_geom_hbond_atom_site_label_H
_geom_hbond_atom_site_label_A
_geom_hbond_site_symmetry_A
_geom_hbond_distance_DH
_geom_hbond_distance_HA
_geom_hbond_distance_DA
_geom_hbond_angle_DHA
_geom_hbond_publ_flag
C42 H42A O8 2_657 0.99 2.65 3.269(5) 121.1 yes
C44 H44 O4 . 0.95 2.66 3.374(5) 132.7 yes

loop_
_geom_torsion_atom_site_label_1
_geom_torsion_atom_site_label_2
_geom_torsion_atom_site_label_3
_geom_torsion_atom_site_label_4
_geom_torsion_site_symmetry_1
_geom_torsion_site_symmetry_2
_geom_torsion_site_symmetry_3
_geom_torsion_site_symmetry_4
_geom_torsion
_geom_torsion_publ_flag
C6 C1 C2 C3 . . . . 0.4(6) ?
C8 C1 C2 C3 . . . . -175.3(4) ?
C1 C2 C3 C4 . . . . -1.1(6) ?
C2 C3 C4 C5 . . . . 0.3(6) ?
C2 C3 C4 C7 . . . . -177.6(4) ?
C3 C4 C5 C6 . . . . 1.2(6) ?
C7 C4 C5 C6 . . . . 179.1(4) ?
C2 C1 C6 C5 . . . . 1.2(6) ?
C8 C1 C6 C5 . . . . 176.7(4) ?
C4 C5 C6 C1 . . . . -2.0(6) ?
C9 O1 C8 C1 . . . . -174.9(3) ?
C6 C1 C8 O1 . . . . 40.1(5) ?
C2 C1 C8 O1 . . . . -144.3(4) ?
C8 O1 C9 C10 . . . . -174.1(4) ?
C8 O1 C9 C14 . . . . 7.1(6) ?
O1 C9 C10 C11 . . . . -178.7(4) ?
C14 C9 C10 C11 . . . . 0.1(6) ?
C9 C10 C11 C12 . . . . -0.4(7) ?
C10 C11 C12 C13 . . . . 0.6(7) ?
C10 C11 C12 C15 . . . . -179.5(4) ?
C11 C12 C13 C14 . . . . -0.5(6) ?
C15 C12 C13 C14 . . . . 179.6(4) ?
O1 C9 C14 C13 . . . . 178.8(4) ?
C10 C9 C14 C13 . . . . 0.0(6) ?
C12 C13 C14 C9 . . . . 0.2(6) ?
C16 O3 C15 O2 . . . . 1.5(7) ?
C16 O3 C15 C12 . . . . -175.5(4) ?
C13 C12 C15 O2 . . . . 173.9(5) ?
C11 C12 C15 O2 . . . . -6.0(7) ?
C13 C12 C15 O3 . . . . -9.3(6) ?
C11 C12 C15 O3 . . . . 170.9(4) ?
C15 O3 C16 C17 . . . . 173.7(5) ?
C23 C18 C19 C20 . . . . -1.3(6) ?
C25 C18 C19 C20 . . . . 179.4(4) ?
C18 C19 C20 C21 . . . . 1.0(7) ?
C19 C20 C21 C22 . . . . 0.4(7) ?
C19 C20 C21 C24 . . . . -178.9(4) ?
C20 C21 C22 C23 . . . . -1.6(7) ?
C24 C21 C22 C23 . . . . 177.7(4) ?
C19 C18 C23 C22 . . . . 0.1(6) ?
C25 C18 C23 C22 . . . . 179.4(4) ?
C21 C22 C23 C18 . . . . 1.4(7) ?
C26 O4 C25 C18 . . . . 178.3(3) ?
C23 C18 C25 O4 . . . . -70.6(5) ?
C19 C18 C25 O4 . . . . 108.7(4) ?
C25 O4 C26 C31 . . . . 1.6(5) ?
C25 O4 C26 C27 . . . . 180.0(3) ?
O4 C26 C27 C28 . . . . 178.8(3) ?
C31 C26 C27 C28 . . . . -2.7(6) ?
C26 C27 C28 C29 . . . . 0.3(6) ?
C27 C28 C29 C30 . . . . 1.7(6) ?
C27 C28 C29 C32 . . . . -176.7(3) ?
C28 C29 C30 C31 . . . . -1.3(5) ?
C32 C29 C30 C31 . . . . 177.0(4) ?
O4 C26 C31 C30 . . . . -178.7(3) ?
C27 C26 C31 C30 . . . . 3.1(6) ?
C29 C30 C31 C26 . . . . -1.0(6) ?
C33 O6 C32 O5 . . . . 4.1(6) ?
C33 O6 C32 C29 . . . . -175.2(4) ?
C30 C29 C32 O5 . . . . -177.3(4) ?
C28 C29 C32 O5 . . . . 1.0(6) ?
C30 C29 C32 O6 . . . . 2.0(5) ?
C28 C29 C32 O6 . . . . -179.6(4) ?
C32 O6 C33 C34 . . . . 81.8(5) ?
C40 C35 C36 C37 . . . . 2.2(6) ?
C42 C35 C36 C37 . . . . -177.5(4) ?
C35 C36 C37 C38 . . . . -1.6(7) ?
C36 C37 C38 C39 . . . . -0.1(7) ?
C36 C37 C38 C41 . . . . 178.3(4) ?
C37 C38 C39 C40 . . . . 1.1(7) ?
C41 C38 C39 C40 . . . . -177.3(4) ?
C36 C35 C40 C39 . . . . -1.1(6) ?
C42 C35 C40 C39 . . . . 178.6(4) ?
C38 C39 C40 C35 . . . . -0.5(7) ?
C43 O7 C42 C35 . . . . 173.7(3) ?
C36 C35 C42 O7 . . . . -118.9(4) ?
C40 C35 C42 O7 . . . . 61.4(5) ?
C42 O7 C43 C48 . . . . 2.1(5) ?
C42 O7 C43 C44 . . . . -177.2(3) ?
O7 C43 C44 C45 . . . . 177.6(3) ?
C48 C43 C44 C45 . . . . -1.6(6) ?
C43 C44 C45 C46 . . . . 1.2(6) ?
C44 C45 C46 C47 . . . . 0.8(6) ?
C44 C45 C46 C49 . . . . -179.1(4) ?
C45 C46 C47 C48 . . . . -2.2(6) ?
C49 C46 C47 C48 . . . . 177.6(4) ?
O7 C43 C48 C47 . . . . -179.0(3) ?
C44 C43 C48 C47 . . . . 0.2(5) ?
C46 C47 C48 C43 . . . . 1.8(5) ?
C47 C46 C49 O8 . . . . 21.5(6) ?
C45 C46 C49 O8 . . . . -158.6(4) ?
C47 C46 C49 O9 . . . . -149.8(4) ?
C45 C46 C49 O9 . . . . 30.1(6) ?
C47 C46 C49 O9B . . . . 167.6(7) ?
C45 C46 C49 O9B . . . . -12.5(8) ?
O8 C49 O9 C50 . . . . 6.4(8) ?
C46 C49 O9 C50 . . . . 178.2(5) ?
C49 O9 C50 C51 . . . . 82.8(8) ?
O8 C49 O9B C50B . . . . -24.0(16) ?
C46 C49 O9B C50B . . . . -171.4(12) ?
C49 O9B C50B C51B . . . . -66(2) ?

_cod_database_fobs_code 2244211
